data_2004613
loop_
_publ_author_name
'Hellier, D. G.'
'Motevalli, M.'

_publ_section_title
;
 <i>cis</i>,<i>trans</i>-4,5-Diphenyl-1,3,2-dioxathiolane 2-Oxide,
 <i>cis</i>,<i>cis</i>-4,5-Diphenyl-1,3,2-dioxathiolane 2-Oxide and
 4,4-Diphenyl-1,3,2-dioxathiolane 2-Oxide
;
_journal_issue 3
_journal_name_full 'Acta Crystallographica Section C'
_journal_page_first 739
_journal_page_last 743
_journal_paper_doi 10.1107/S0108270195012984
_journal_volume 52
_journal_year 1996
_chemical_formula_sum 'C14 H12 O3 S'
_chemical_formula_weight 260.30
_chemical_name_systematic
;
 ?
;
_space_group_IT_number 2
_symmetry_cell_setting triclinic
_symmetry_space_group_name_Hall '-P 1'
_symmetry_space_group_name_H-M 'P -1'
_audit_creation_method SHELXL
_cell_angle_alpha 93.860(10)
_cell_angle_beta 98.970(10)
_cell_angle_gamma 98.810(10)
_cell_formula_units_Z 2
_cell_length_a 6.4560(10)
_cell_length_b 7.8080(10)
_cell_length_c 12.636(2)
_cell_measurement_reflns_used 25
_cell_measurement_temperature 293(2)
_cell_measurement_theta_max 14
_cell_measurement_theta_min 10
_cell_volume 619.03(16)
_computing_cell_refinement CAD4/PC
_computing_data_collection CAD4/PC
_computing_data_reduction CAD4
_computing_molecular_graphics 'PLUTON  (Spek, 1993)'
_computing_publication_material SHELXL93
_computing_structure_refinement 'SHELXL93 (Sheldrick, 1993)'
_computing_structure_solution 'SHELXS86 (Sheldrick, 1990)'
_diffrn_ambient_temperature 293(2)
_diffrn_measurement_device 'Enraf-Nonius CAD4 4-circle'
_diffrn_measurement_method 2\q/\w
_diffrn_radiation_monochromator graphite
_diffrn_radiation_source 'fine-focus sealed tube'
_diffrn_radiation_type MoK\a
_diffrn_radiation_wavelength 0.71069
_diffrn_reflns_av_R_equivalents 0.0554
_diffrn_reflns_av_sigmaI/netI 0.3467
_diffrn_reflns_limit_h_max 7
_diffrn_reflns_limit_h_min -1
_diffrn_reflns_limit_k_max 9
_diffrn_reflns_limit_k_min -9
_diffrn_reflns_limit_l_max 14
_diffrn_reflns_limit_l_min -15
_diffrn_reflns_number 2436
_diffrn_reflns_theta_max 25.06
_diffrn_reflns_theta_min 1.64
_diffrn_standards_decay_% 0
_diffrn_standards_interval_time 60
_diffrn_standards_number 3
_exptl_absorpt_coefficient_mu 0.258
_exptl_absorpt_correction_T_max 0.988
_exptl_absorpt_correction_T_min 0.960
_exptl_absorpt_correction_type 'empirical via \y scan (North, Phillips & Mathews)'
_exptl_crystal_colour colourless
_exptl_crystal_density_diffrn 1.396
_exptl_crystal_density_meas 1.4
_exptl_crystal_density_method floatation
_exptl_crystal_description 'transparent rhomb'
_exptl_crystal_F_000 272
_exptl_crystal_size_max .40
_exptl_crystal_size_mid .35
_exptl_crystal_size_min .25
_refine_diff_density_max 0.370
_refine_diff_density_min -0.504
_refine_ls_extinction_coef 0.084(11)
_refine_ls_extinction_method 'F~c~^*^ = kF~c~/[1+0.001xF~c~^2^\l^3^/sin(2\q)]^1/4^'
_refine_ls_goodness_of_fit_all 0.862
_refine_ls_goodness_of_fit_obs 1.197
_refine_ls_matrix_type full
_refine_ls_number_parameters 212
_refine_ls_number_reflns 2178
_refine_ls_number_restraints 0
_refine_ls_restrained_S_all 0.862
_refine_ls_restrained_S_obs 1.197
_refine_ls_R_factor_all 0.1945
_refine_ls_R_factor_obs 0.0633
_refine_ls_shift/esd_max 0.001
_refine_ls_shift/esd_mean 0.000
_refine_ls_structure_factor_coef Fsqd
_refine_ls_weighting_scheme
;calc w = 1/[\s^2^(F~o~^2^)+(0.1019P)^2^]
where P = (F~o~^2^+2F~c~^2^)/3
;
_refine_ls_wR_factor_all 0.1767
_refine_ls_wR_factor_obs 0.1430
_reflns_number_observed 867
_reflns_number_total 2178
_reflns_observed_criterion >2sigma(I)
_cod_data_source_file hu1074.cif
_cod_data_source_block II
_cod_depositor_comments
;
The following automatic conversions were performed:
'_symmetry_cell_setting' value 'Triclinic' changed to 'triclinic'
according to '/home/saulius/struct/CIF-dictionaries/cif_core.dic'
dictionary named 'cif_core.dic' version 2.4.1 from 2010-06-29.

Automatic conversion script
Id: cif_fix_enum 1527 2010-12-29 10:47:43Z saulius 

The following automatic conversions were performed:

'_symmetry_cell_setting' value 'Triclinic' changed to 'triclinic'
according to /home/saulius/struct/CIF-dictionaries/cif_core.dic
dictionary named 'cif_core.dic' version 2.4.1 from 2010-06-29.

Automatic conversion script
Id: cif_fix_values 1715 2011-07-08 13:25:40Z adriana 
;
_cod_original_cell_volume 619.0(2)
_cod_database_code 2004613

loop_
_symmetry_equiv_pos_as_xyz
'x, y, z'
'-x, -y, -z'

loop_
_atom_site_aniso_label
_atom_site_aniso_U_11
_atom_site_aniso_U_22
_atom_site_aniso_U_33
_atom_site_aniso_U_12
_atom_site_aniso_U_13
_atom_site_aniso_U_23
S1 0.0339(8) 0.0550(10) 0.0531(10) -0.0075(6) 0.0053(7) -0.0043(7)
O1 0.038(2) 0.078(3) 0.085(3) 0.001(2) 0.025(2) -0.003(2)
O2 0.036(2) 0.043(2) 0.056(2) -0.011(2) 0.000(2) -0.002(2)
O3 0.035(2) 0.056(3) 0.066(3) -0.011(2) -0.007(2) 0.015(2)
C1 0.025(3) 0.049(3) 0.052(3) -0.002(2) 0.006(2) 0.000(3)
C2 0.027(3) 0.052(4) 0.043(3) -0.006(2) 0.004(2) 0.005(3)
C11 0.032(3) 0.046(3) 0.045(3) -0.006(2) 0.005(2) 0.011(3)
C12 0.042(4) 0.096(5) 0.051(4) 0.005(3) 0.020(3) 0.010(4)
C13 0.062(6) 0.176(10) 0.059(5) 0.018(5) 0.028(5) 0.019(5)
C14 0.061(5) 0.141(8) 0.058(5) 0.013(4) 0.006(4) 0.017(5)
C15 0.050(4) 0.101(6) 0.060(5) 0.002(4) -0.012(4) 0.018(4)
C16 0.041(3) 0.061(4) 0.057(4) 0.000(3) 0.005(3) 0.003(3)
C21 0.035(3) 0.056(4) 0.034(3) -0.004(3) 0.009(2) 0.015(3)
C22 0.043(4) 0.056(4) 0.065(4) 0.001(3) 0.022(3) 0.013(3)
C23 0.066(4) 0.049(4) 0.068(4) 0.004(3) 0.018(4) 0.003(3)
C24 0.060(4) 0.045(4) 0.080(5) -0.004(3) 0.003(4) 0.001(3)
C25 0.039(3) 0.055(4) 0.076(4) -0.009(3) -0.005(3) 0.020(4)
C26 0.030(3) 0.055(4) 0.061(4) -0.003(3) 0.014(3) 0.007(3)

loop_
_atom_site_label
_atom_site_occupancy
_atom_site_fract_x
_atom_site_fract_y
_atom_site_fract_z
_atom_site_U_iso_or_equiv
_atom_site_thermal_displace_type
_atom_site_calc_flag
_atom_site_type_symbol
S1 1 .2328(2) .8414(2) .45926(12) .0496(5) Uani d S
O1 1 .4100(6) .8323(6) .4039(4) .0669(12) Uani d O
O2 1 .0621(5) .9353(4) .3874(3) .0479(10) Uani d O
O3 1 .0899(5) .6495(5) .4317(3) .0556(12) Uani d O
C1 1 -0.1292(8) .8182(7) .3307(4) .0427(14) Uani d C
C2 1 -0.1355(7) .6592(7) .3964(4) .0424(14) Uani d C
C11 1 -0.1217(8) .7846(7) .2142(4) .0425(13) Uani d C
C12 1 .0621(10) .7942(9) .1719(5) .062(2) Uani d C
C13 1 .0501(14) .7588(13) .0641(6) .097(3) Uani d C
C14 1 -0.1362(11) .7166(11) -.0066(6) .087(2) Uani d C
C15 1 -0.3164(12) .7096(10) .0368(6) .073(2) Uani d C
C16 1 -0.3131(9) .7428(8) .1443(5) .054(2) Uani d C
C21 1 -0.2400(8) .4886(7) .3389(4) .0421(14) Uani d C
C22 1 -0.1402(9) .3885(8) .2770(5) .054(2) Uani d C
C23 1 -0.2382(10) .2318(9) .2239(5) .061(2) Uani d C
C24 1 -0.4502(10) .1746(8) .2321(6) .064(2) Uani d C
C25 1 -0.5546(10) .2711(8) .2921(5) .060(2) Uani d C
C26 1 -0.4529(8) .4290(8) .3454(5) .0489(14) Uani d C
H1 1 -0.250(7) .871(6) .339(4) .036(13) Uiso d H
H2 1 -0.200(7) .691(6) .465(4) .036(12) Uiso d H
H12 1 .196(10) .797(7) .225(5) .071(18) Uiso d H
H13 1 .151(9) .755(7) .047(5) .048(19) Uiso d H
H14 1 -0.131(9) .689(8) -.094(5) .079(19) Uiso d H
H15 1 -0.437(7) .697(5) -.011(4) .023(12) Uiso d H
H16 1 -0.441(8) .744(6) .185(4) .052(15) Uiso d H
H22 1 .027(10) .405(8) .272(5) .09(2) Uiso d H
H23 1 -0.170(8) .146(7) .182(4) .060(17) Uiso d H
H24 1 -0.532(10) .077(8) .176(5) .078(19) Uiso d H
H25 1 -0.728(9) .240(7) .305(4) .063(16) Uiso d H
H26 1 -0.526(6) .494(5) .396(3) .011(10) Uiso d H

loop_
_atom_type_symbol
_atom_type_description
_atom_type_scat_dispersion_real
_atom_type_scat_dispersion_imag
_atom_type_scat_source
C C 0.0033 0.0016 'International Tables Vol C Tables 4.2.6.8 and 6.1.1.4'
H H 0.0000 0.0000 'International Tables Vol C Tables 4.2.6.8 and 6.1.1.4'
O O 0.0106 0.0060 'International Tables Vol C Tables 4.2.6.8 and 6.1.1.4'
S S 0.1246 0.1234 'International Tables Vol C Tables 4.2.6.8 and 6.1.1.4'

loop_
_geom_angle_atom_site_label_1
_geom_angle_atom_site_label_2
_geom_angle_atom_site_label_3
_geom_angle
_geom_angle_publ_flag
O1 S1 O2 108.7(2) yes
O1 S1 O3 104.0(2) yes
O2 S1 O3 94.0(2) yes
C1 O2 S1 115.1(3) yes
C2 O3 S1 111.6(3) yes
O2 C1 C11 111.8(4) ?
O2 C1 C2 102.7(4) yes
C11 C1 C2 116.3(5) ?
O2 C1 H1 108.(3) ?
C11 C1 H1 110.(3) ?
C2 C1 H1 108.(3) ?
O3 C2 C21 107.9(4) ?
O3 C2 C1 103.8(4) yes
C21 C2 C1 117.1(4) ?
O3 C2 H2 108.(2) ?
C21 C2 H2 113.(3) ?
C1 C2 H2 107.(2) ?
C12 C11 C16 118.1(6) ?
C12 C11 C1 124.2(5) ?
C16 C11 C1 117.7(5) ?
C13 C12 C11 119.2(7) ?
C13 C12 H12 123.(3) ?
C11 C12 H12 116.(3) ?
C12 C13 C14 123.9(8) ?
C12 C13 H13 115.(5) ?
C14 C13 H13 121.(5) ?
C15 C14 C13 115.9(8) ?
C15 C14 H14 125.(3) ?
C13 C14 H14 119.(3) ?
C14 C15 C16 122.5(7) ?
C14 C15 H15 115.(3) ?
C16 C15 H15 122.(3) ?
C15 C16 C11 120.3(6) ?
C15 C16 H16 128.(3) ?
C11 C16 H16 111.(3) ?
C22 C21 C26 118.1(5) ?
C22 C21 C2 123.1(5) ?
C26 C21 C2 118.7(5) ?
C21 C22 C23 122.7(6) ?
C21 C22 H22 128.(4) ?
C23 C22 H22 109.(4) ?
C22 C23 C24 118.2(7) ?
C22 C23 H23 127.(3) ?
C24 C23 H23 115.(3) ?
C25 C24 C23 120.7(6) ?
C25 C24 H24 121.(4) ?
C23 C24 H24 116.(4) ?
C24 C25 C26 120.3(6) ?
C24 C25 H25 128.(3) ?
C26 C25 H25 112.(3) ?
C25 C26 C21 119.9(6) ?
C25 C26 H26 120.(2) ?
C21 C26 H26 120.(2) ?

loop_
_geom_bond_atom_site_label_1
_geom_bond_atom_site_label_2
_geom_bond_distance
_geom_bond_publ_flag
S1 O1 1.439(4) yes
S1 O2 1.613(4) yes
S1 O3 1.619(4) yes
O2 C1 1.472(6) yes
O3 C2 1.469(6) yes
C1 C11 1.487(7) ?
C1 C2 1.538(7) yes
C1 H1 0.95(5) ?
C2 C21 1.483(7) ?
C2 H2 1.05(5) ?
C11 C12 1.370(7) ?
C11 C16 1.382(7) ?
C12 C13 1.359(10) ?
C12 H12 1.01(6) ?
C13 C14 1.363(10) ?
C13 H13 0.72(5) ?
C14 C15 1.356(10) ?
C14 H14 1.11(6) ?
C15 C16 1.361(9) ?
C15 H15 0.89(4) ?
C16 H16 1.04(5) ?
C21 C22 1.366(8) ?
C21 C26 1.399(7) ?
C22 C23 1.366(8) ?
C22 H22 1.08(6) ?
C23 C24 1.395(8) ?
C23 H23 1.02(6) ?
C24 C25 1.354(9) ?
C24 H24 1.03(6) ?
C25 C26 1.382(8) ?
C25 H25 1.15(5) ?
C26 H26 1.01(4) ?

loop_
_geom_torsion_atom_site_label_1
_geom_torsion_atom_site_label_2
_geom_torsion_atom_site_label_3
_geom_torsion_atom_site_label_4
_geom_torsion
_geom_torsion_publ_flag
O1 S1 O2 C1 104.8(4) yes
O3 S1 O2 C1 -1.4(4) ?
O1 S1 O3 C2 -132.0(4) ?
O2 S1 O3 C2 -21.6(3) yes
S1 O2 C1 C11 -103.6(4) ?
S1 O2 C1 C2 21.8(5) yes
S1 O3 C2 C21 161.2(3) ?
S1 O3 C2 C1 36.3(5) yes
O2 C1 C2 O3 -34.0(5) yes
C11 C1 C2 O3 88.4(5) ?
O2 C1 C2 C21 -152.7(4) ?
C11 C1 C2 C21 -30.3(6) ?
O2 C1 C11 C12 26.0(8) ?
C2 C1 C11 C12 -91.4(6) ?
O2 C1 C11 C16 -153.2(5) ?
C2 C1 C11 C16 89.3(6) ?
C16 C11 C12 C13 -1.5(10) ?
C1 C11 C12 C13 179.3(7) ?
C11 C12 C13 C14 1.2(13) ?
C12 C13 C14 C15 -0.5(14) ?
C13 C14 C15 C16 0.1(13) ?
C14 C15 C16 C11 -0.4(11) ?
C12 C11 C16 C15 1.1(9) ?
C1 C11 C16 C15 -179.6(6) ?
O3 C2 C21 C22 -34.5(7) ?
C1 C2 C21 C22 81.9(7) ?
O3 C2 C21 C26 147.5(5) ?
C1 C2 C21 C26 -96.1(6) ?
C26 C21 C22 C23 -1.7(9) ?
C2 C21 C22 C23 -179.7(5) ?
C21 C22 C23 C24 1.3(10) ?
C22 C23 C24 C25 -0.8(10) ?
C23 C24 C25 C26 0.7(10) ?
C24 C25 C26 C21 -1.0(9) ?
C22 C21 C26 C25 1.5(8) ?
C2 C21 C26 C25 179.6(5) ?

loop_
_cod_related_entry_id
_cod_related_entry_database
_cod_related_entry_code
1 ChemSpider 313044
